data_2215953
loop_
_publ_author_name
'Liu, Shou-Xin'
'Tian, Xia'
'Zhen, Xiao-Li'
'Li, Zhen-Chao'
'Han, Jian-Rong'

_publ_section_title
;(<i>E</i>)-<i>N</i>'-[4-(2,4-Dichlorobenzyloxy)-3-methoxybenzylidene]-2-methoxybenzohydrazide
 sesquihydrate
;
_journal_coeditor_code HB2588
_journal_issue 11
_journal_name_full 'Acta Crystallographica Section E'
_journal_page_first o4396
_journal_page_last o4396
_journal_paper_doi 10.1107/S1600536807051070
_journal_volume 63
_journal_year 2007
_chemical_formula_iupac 'C23 H20 Cl2 N2 O4, 1.5H2 O'
_chemical_formula_moiety 'C23 H20 Cl2 N2 O4, 1.5(H2 O)'
_chemical_formula_sum 'C23 H23 Cl2 N2 O5.5'
_chemical_formula_weight 486.34
_chemical_name_systematic
;(E)-N'-[4-(2,4-Dichlorobenzyloxy)-3-methoxybenzylidene]-2-methoxybenzohydrazide
sesquihydrate
;
_space_group_IT_number 2
_symmetry_cell_setting triclinic
_symmetry_space_group_name_Hall '-P 1'
_symmetry_space_group_name_H-M 'P -1'
_atom_sites_solution_hydrogens geom
_atom_sites_solution_primary direct
_atom_sites_solution_secondary difmap
_audit_creation_method SHELXL-97
_cell_angle_alpha 80.93(3)
_cell_angle_beta 77.85(3)
_cell_angle_gamma 86.50(3)
_cell_formula_units_Z 2
_cell_length_a 7.7689(16)
_cell_length_b 8.3390(17)
_cell_length_c 18.345(4)
_cell_measurement_reflns_used 1784
_cell_measurement_temperature 294(2)
_cell_measurement_theta_max 25.59
_cell_measurement_theta_min 2.30
_cell_volume 1146.9(4)
_computing_cell_refinement 'SAINT (Bruker, 1999)'
_computing_data_collection 'SMART (Bruker, 1999)'
_computing_data_reduction 'SAINT (Bruker, 1999)'
_computing_molecular_graphics
;
SHELXTL (Sheldrick, 1997b) and PLATON (Spek, 2003)
;
_computing_publication_material 'SHELXTL (Sheldrick, 1997b)'
_computing_structure_refinement 'SHELXL97 (Sheldrick, 1997a)'
_computing_structure_solution 'SHELXS97 (Sheldrick, 1997a)'
_diffrn_ambient_temperature 294(2)
_diffrn_measured_fraction_theta_full 0.994
_diffrn_measured_fraction_theta_max 0.994
_diffrn_measurement_device_type 'Bruker SMART APEX CCD'
_diffrn_measurement_method '\f and \w'
_diffrn_radiation_monochromator graphite
_diffrn_radiation_source 'fine-focus sealed tube'
_diffrn_radiation_type MoK\a
_diffrn_radiation_wavelength 0.71073
_diffrn_reflns_av_R_equivalents 0.0217
_diffrn_reflns_av_sigmaI/netI 0.0476
_diffrn_reflns_limit_h_max 9
_diffrn_reflns_limit_h_min -4
_diffrn_reflns_limit_k_max 9
_diffrn_reflns_limit_k_min -9
_diffrn_reflns_limit_l_max 21
_diffrn_reflns_limit_l_min -21
_diffrn_reflns_number 5880
_diffrn_reflns_theta_full 25.01
_diffrn_reflns_theta_max 25.01
_diffrn_reflns_theta_min 1.15
_diffrn_standards_number 0
_exptl_absorpt_coefficient_mu 0.326
_exptl_absorpt_correction_T_max 0.943
_exptl_absorpt_correction_T_min 0.902
_exptl_absorpt_correction_type multi-scan
_exptl_absorpt_process_details '(SADABS; Sheldrick, 1996)'
_exptl_crystal_colour colorless
_exptl_crystal_density_diffrn 1.408
_exptl_crystal_density_method 'not measured'
_exptl_crystal_description block
_exptl_crystal_F_000 506
_exptl_crystal_size_max 0.24
_exptl_crystal_size_mid 0.20
_exptl_crystal_size_min 0.18
_refine_diff_density_max 0.449
_refine_diff_density_min -0.331
_refine_ls_extinction_method none
_refine_ls_goodness_of_fit_ref 1.020
_refine_ls_hydrogen_treatment constr
_refine_ls_matrix_type full
_refine_ls_number_parameters 295
_refine_ls_number_reflns 4015
_refine_ls_number_restraints 6
_refine_ls_restrained_S_all 1.019
_refine_ls_R_factor_all 0.0846
_refine_ls_R_factor_gt 0.0485
_refine_ls_shift/su_max 0.000
_refine_ls_shift/su_mean 0.000
_refine_ls_structure_factor_coef Fsqd
_refine_ls_weighting_details 'calc w=1/[\s^2^(Fo^2^)+(0.0509P)^2^+0.5064P] where P=(Fo^2^+2Fc^2^)/3'
_refine_ls_weighting_scheme calc
_refine_ls_wR_factor_gt 0.1096
_refine_ls_wR_factor_ref 0.1295
_reflns_number_gt 2630
_reflns_number_total 4015
_reflns_threshold_expression I>2\s(I)
_cod_data_source_file hb2588.cif
_cod_data_source_block I
_cod_depositor_comments
;
The following automatic conversions were performed:
'_symmetry_cell_setting' value 'Triclinic' changed to 'triclinic'
according to '/home/saulius/struct/CIF-dictionaries/cif_core.dic'
dictionary named 'cif_core.dic' version 2.4.1 from 2010-06-29.

Automatic conversion script
Id: cif_fix_enum 1527 2010-12-29 10:47:43Z saulius 

The following automatic conversions were performed:

'_symmetry_cell_setting' value 'Triclinic' changed to 'triclinic'
according to /home/saulius/struct/CIF-dictionaries/cif_core.dic
dictionary named 'cif_core.dic' version 2.4.1 from 2010-06-29.

Automatic conversion script
Id: cif_fix_values 1715 2011-07-08 13:25:40Z adriana 
;
_cod_database_code 2215953
_cod_database_fobs_code 2215953

loop_
_symmetry_equiv_pos_as_xyz
'x, y, z'
'-x, -y, -z'

loop_
_atom_site_type_symbol
_atom_site_label
_atom_site_fract_x
_atom_site_fract_y
_atom_site_fract_z
_atom_site_U_iso_or_equiv
_atom_site_adp_type
_atom_site_calc_flag
_atom_site_refinement_flags
_atom_site_occupancy
Cl Cl1 -0.13680(11) 0.79097(10) 0.38426(5) 0.0694(3) Uani d . 1
Cl Cl2 -0.39945(15) 0.19415(15) 0.47328(6) 0.1037(4) Uani d . 1
N N27 0.5507(3) 0.2392(3) 0.01833(11) 0.0398(5) Uani d . 1
N N17 0.5335(3) 0.1920(3) -0.04870(11) 0.0408(5) Uani d . 1
H H17 0.4404 0.2209 -0.0663 0.049 Uiso calc R 1
O O21 0.3807(2) 0.5372(2) 0.32719(10) 0.0482(5) Uani d . 1
O O22 0.6607(2) 0.3832(3) 0.27045(10) 0.0555(5) Uani d . 1
O O17 0.7940(3) 0.0557(3) -0.06310(11) 0.0590(6) Uani d . 1
O O12 0.3475(2) 0.1888(2) -0.15247(11) 0.0555(5) Uani d . 1
C C24 0.4146(3) 0.3881(3) 0.11807(13) 0.0367(6) Uani d . 1
C C22 0.5358(3) 0.4077(3) 0.22718(14) 0.0385(6) Uani d . 1
C C11 0.6317(3) 0.0618(3) -0.16009(14) 0.0368(6) Uani d . 1
C C26 0.2499(3) 0.5272(3) 0.21774(14) 0.0401(6) Uani d . 1
H H26 0.1491 0.5849 0.2375 0.048 Uiso calc R 1
C C25 0.2655(3) 0.4755(3) 0.14804(14) 0.0408(6) Uani d . 1
H H25 0.1755 0.4996 0.1213 0.049 Uiso calc R 1
C C17 0.6597(3) 0.1018(3) -0.08664(14) 0.0391(6) Uani d . 1
C C21 0.3828(3) 0.4934(3) 0.25773(14) 0.0385(6) Uani d . 1
C C12 0.4826(3) 0.1046(3) -0.19211(15) 0.0406(6) Uani d . 1
C C23 0.5507(3) 0.3560(3) 0.15837(14) 0.0384(6) Uani d . 1
H H23 0.6519 0.2992 0.1384 0.046 Uiso calc R 1
C C27 0.4222(3) 0.3281(3) 0.04695(14) 0.0398(6) Uani d . 1
H H27 0.3304 0.3555 0.0215 0.048 Uiso calc R 1
C C13 0.4770(4) 0.0628(3) -0.26198(16) 0.0495(7) Uani d . 1
H H13 0.3790 0.0927 -0.2832 0.059 Uiso calc R 1
C C31 0.0713(4) 0.5174(3) 0.39109(14) 0.0424(7) Uani d . 1
C C16 0.7684(3) -0.0254(3) -0.20037(15) 0.0434(7) Uani d . 1
H H16 0.8676 -0.0564 -0.1801 0.052 Uiso calc R 1
C C14 0.6156(4) -0.0228(4) -0.30015(16) 0.0532(8) Uani d . 1
H H14 0.6103 -0.0505 -0.3468 0.064 Uiso calc R 1
C C37 0.2280(4) 0.6251(3) 0.36038(15) 0.0472(7) Uani d . 1
H H37A 0.1978 0.7116 0.3228 0.057 Uiso calc R 1
H H37B 0.2547 0.6746 0.4010 0.057 Uiso calc R 1
C C15 0.7606(4) -0.0670(3) -0.26974(16) 0.0517(8) Uani d . 1
H H15 0.8537 -0.1248 -0.2955 0.062 Uiso calc R 1
C C32 -0.1006(4) 0.5803(4) 0.40135(14) 0.0469(7) Uani d . 1
C C36 0.0922(4) 0.3508(4) 0.40978(15) 0.0525(8) Uani d . 1
H H36 0.2054 0.3046 0.4045 0.063 Uiso calc R 1
C C33 -0.2460(4) 0.4836(4) 0.42571(16) 0.0584(8) Uani d . 1
H H33 -0.3596 0.5288 0.4305 0.070 Uiso calc R 1
C C34 -0.2185(5) 0.3197(5) 0.44249(16) 0.0617(9) Uani d . 1
C C22A 0.8218(4) 0.3038(4) 0.24026(19) 0.0682(10) Uani d . 1
H H22A 0.7993 0.1941 0.2360 0.102 Uiso calc R 1
H H22B 0.9031 0.3032 0.2731 0.102 Uiso calc R 1
H H22C 0.8713 0.3607 0.1913 0.102 Uiso calc R 1
C C35 -0.0504(5) 0.2514(4) 0.43596(16) 0.0621(9) Uani d . 1
H H35 -0.0336 0.1400 0.4490 0.074 Uiso calc R 1
C C12A 0.1899(4) 0.2271(4) -0.1805(2) 0.0722(10) Uani d . 1
H H12A 0.2160 0.2976 -0.2278 0.108 Uiso calc R 1
H H12B 0.1063 0.2805 -0.1450 0.108 Uiso calc R 1
H H12C 0.1411 0.1289 -0.1874 0.108 Uiso calc R 1
O O1 0.9358(4) 0.1894(3) 0.05343(18) 0.1153(11) Uani d D 1
H H1A 0.8732 0.1775 0.0217 0.138 Uiso d RD 1
H H1B 1.0302 0.1305 0.0513 0.138 Uiso d RD 1
O O2 0.0665(6) 0.4574(6) 0.9588(3) 0.0901(15) Uiso d PD 0.50
H H2A 0.0498 0.5567 0.9654 0.108 Uiso d PRD 0.50
H H2B 0.0095 0.3882 0.9929 0.108 Uiso d PRD 0.50

loop_
_atom_site_aniso_label
_atom_site_aniso_U_11
_atom_site_aniso_U_22
_atom_site_aniso_U_33
_atom_site_aniso_U_12
_atom_site_aniso_U_13
_atom_site_aniso_U_23
Cl1 0.0655(6) 0.0677(6) 0.0727(6) 0.0170(4) -0.0173(4) -0.0068(4)
Cl2 0.0972(8) 0.1244(9) 0.0865(7) -0.0596(7) 0.0000(6) -0.0102(6)
N27 0.0412(13) 0.0448(13) 0.0342(12) -0.0012(11) -0.0058(10) -0.0108(10)
N17 0.0413(13) 0.0489(14) 0.0343(12) 0.0053(11) -0.0102(10) -0.0115(10)
O21 0.0424(11) 0.0659(13) 0.0403(11) 0.0044(9) -0.0078(8) -0.0230(9)
O22 0.0390(11) 0.0858(15) 0.0483(12) 0.0109(10) -0.0158(9) -0.0257(11)
O17 0.0498(12) 0.0776(15) 0.0594(13) 0.0183(11) -0.0236(10) -0.0311(11)
O12 0.0440(11) 0.0722(14) 0.0567(12) 0.0161(10) -0.0185(10) -0.0247(11)
C24 0.0393(15) 0.0366(15) 0.0322(14) -0.0030(12) -0.0023(11) -0.0051(11)
C22 0.0322(14) 0.0448(16) 0.0392(15) -0.0009(12) -0.0068(12) -0.0091(12)
C11 0.0410(15) 0.0322(14) 0.0366(14) -0.0021(12) -0.0054(12) -0.0063(11)
C26 0.0379(15) 0.0429(16) 0.0376(15) 0.0040(12) -0.0024(12) -0.0095(12)
C25 0.0403(15) 0.0446(16) 0.0369(15) 0.0012(13) -0.0099(12) -0.0027(12)
C17 0.0385(15) 0.0382(15) 0.0412(15) -0.0006(12) -0.0079(12) -0.0085(12)
C21 0.0387(15) 0.0427(16) 0.0332(14) -0.0055(12) -0.0026(12) -0.0076(12)
C12 0.0415(16) 0.0376(15) 0.0425(16) 0.0025(12) -0.0072(13) -0.0088(12)
C23 0.0331(14) 0.0434(16) 0.0376(15) 0.0013(12) -0.0020(11) -0.0100(12)
C27 0.0399(15) 0.0443(16) 0.0354(15) -0.0017(13) -0.0083(12) -0.0050(12)
C13 0.0552(18) 0.0507(18) 0.0472(17) 0.0017(14) -0.0199(14) -0.0100(14)
C31 0.0510(17) 0.0505(18) 0.0267(13) 0.0007(14) -0.0039(12) -0.0145(12)
C16 0.0406(16) 0.0410(16) 0.0470(17) 0.0021(13) -0.0049(13) -0.0080(13)
C14 0.069(2) 0.0534(19) 0.0392(16) -0.0015(16) -0.0099(15) -0.0146(14)
C37 0.0477(17) 0.0549(18) 0.0417(16) 0.0031(14) -0.0049(13) -0.0228(14)
C15 0.0593(19) 0.0484(18) 0.0462(17) 0.0067(15) -0.0029(15) -0.0173(14)
C32 0.0510(18) 0.0581(19) 0.0327(15) 0.0012(15) -0.0084(13) -0.0111(13)
C36 0.0581(19) 0.057(2) 0.0415(16) 0.0014(16) -0.0054(14) -0.0129(14)
C33 0.0478(18) 0.085(3) 0.0421(17) -0.0043(18) -0.0072(14) -0.0106(17)
C34 0.070(2) 0.076(2) 0.0386(17) -0.0263(19) -0.0016(15) -0.0110(16)
C22A 0.0397(17) 0.103(3) 0.070(2) 0.0175(17) -0.0213(16) -0.032(2)
C35 0.088(3) 0.054(2) 0.0407(17) -0.0094(19) -0.0046(17) -0.0075(15)
C12A 0.052(2) 0.092(3) 0.083(2) 0.0193(18) -0.0267(18) -0.034(2)
O1 0.105(2) 0.102(2) 0.177(3) 0.0502(17) -0.088(2) -0.080(2)

loop_
_atom_type_symbol
_atom_type_description
_atom_type_scat_dispersion_real
_atom_type_scat_dispersion_imag
_atom_type_scat_source
C C 0.0033 0.0016 'International Tables Vol C Tables 4.2.6.8 and 6.1.1.4'
H H 0.0000 0.0000 'International Tables Vol C Tables 4.2.6.8 and 6.1.1.4'
N N 0.0061 0.0033 'International Tables Vol C Tables 4.2.6.8 and 6.1.1.4'
O O 0.0106 0.0060 'International Tables Vol C Tables 4.2.6.8 and 6.1.1.4'
Cl Cl 0.1484 0.1585 'International Tables Vol C Tables 4.2.6.8 and 6.1.1.4'

loop_
_geom_angle_atom_site_label_1
_geom_angle_atom_site_label_2
_geom_angle_atom_site_label_3
_geom_angle
C27 N27 N17 114.0(2)
C17 N17 N27 121.1(2)
C17 N17 H17 119.5
N27 N17 H17 119.5
C21 O21 C37 117.1(2)
C22 O22 C22A 117.1(2)
C12 O12 C12A 119.8(2)
C25 C24 C23 118.9(2)
C25 C24 C27 118.9(2)
C23 C24 C27 122.1(2)
O22 C22 C23 125.1(2)
O22 C22 C21 115.0(2)
C23 C22 C21 119.9(2)
C16 C11 C12 117.5(2)
C16 C11 C17 116.1(2)
C12 C11 C17 126.4(2)
C21 C26 C25 120.4(2)
C21 C26 H26 119.8
C25 C26 H26 119.8
C24 C25 C26 120.5(2)
C24 C25 H25 119.8
C26 C25 H25 119.8
O17 C17 N17 121.8(2)
O17 C17 C11 121.2(2)
N17 C17 C11 117.1(2)
O21 C21 C26 125.3(2)
O21 C21 C22 115.1(2)
C26 C21 C22 119.5(2)
O12 C12 C13 122.3(2)
O12 C12 C11 117.6(2)
C13 C12 C11 120.0(2)
C22 C23 C24 120.7(2)
C22 C23 H23 119.7
C24 C23 H23 119.7
N27 C27 C24 122.2(2)
N27 C27 H27 118.9
C24 C27 H27 118.9
C14 C13 C12 120.6(3)
C14 C13 H13 119.7
C12 C13 H13 119.7
C36 C31 C32 116.7(3)
C36 C31 C37 121.6(3)
C32 C31 C37 121.8(3)
C15 C16 C11 121.8(3)
C15 C16 H16 119.1
C11 C16 H16 119.1
C15 C14 C13 120.3(3)
C15 C14 H14 119.9
C13 C14 H14 119.9
O21 C37 C31 112.3(2)
O21 C37 H37A 109.1
C31 C37 H37A 109.1
O21 C37 H37B 109.1
C31 C37 H37B 109.1
H37A C37 H37B 107.9
C14 C15 C16 119.8(3)
C14 C15 H15 120.1
C16 C15 H15 120.1
C33 C32 C31 122.8(3)
C33 C32 Cl1 118.0(2)
C31 C32 Cl1 119.2(2)
C35 C36 C31 121.8(3)
C35 C36 H36 119.1
C31 C36 H36 119.1
C34 C33 C32 118.2(3)
C34 C33 H33 120.9
C32 C33 H33 120.9
C33 C34 C35 121.4(3)
C33 C34 Cl2 119.3(3)
C35 C34 Cl2 119.3(3)
O22 C22A H22A 109.5
O22 C22A H22B 109.5
H22A C22A H22B 109.5
O22 C22A H22C 109.5
H22A C22A H22C 109.5
H22B C22A H22C 109.5
C34 C35 C36 119.1(3)
C34 C35 H35 120.5
C36 C35 H35 120.5
O12 C12A H12A 109.5
O12 C12A H12B 109.5
H12A C12A H12B 109.5
O12 C12A H12C 109.5
H12A C12A H12C 109.5
H12B C12A H12C 109.5
H1A O1 H1B 115.6
H2A O2 H2B 116.3

loop_
_geom_bond_atom_site_label_1
_geom_bond_atom_site_label_2
_geom_bond_distance
Cl1 C32 1.751(3)
Cl2 C34 1.747(3)
N27 C27 1.279(3)
N27 N17 1.383(3)
N17 C17 1.341(3)
N17 H17 0.8600
O21 C21 1.377(3)
O21 C37 1.431(3)
O22 C22 1.365(3)
O22 C22A 1.426(3)
O17 C17 1.229(3)
O12 C12 1.369(3)
O12 C12A 1.425(3)
C24 C25 1.389(3)
C24 C23 1.403(3)
C24 C27 1.458(3)
C22 C23 1.377(3)
C22 C21 1.407(3)
C11 C16 1.396(3)
C11 C12 1.409(4)
C11 C17 1.499(4)
C26 C21 1.379(4)
C26 C25 1.392(4)
C26 H26 0.9300
C25 H25 0.9300
C12 C13 1.390(4)
C23 H23 0.9300
C27 H27 0.9300
C13 C14 1.380(4)
C13 H13 0.9300
C31 C36 1.386(4)
C31 C32 1.391(4)
C31 C37 1.513(4)
C16 C15 1.385(4)
C16 H16 0.9300
C14 C15 1.365(4)
C14 H14 0.9300
C37 H37A 0.9700
C37 H37B 0.9700
C15 H15 0.9300
C32 C33 1.383(4)
C36 C35 1.382(4)
C36 H36 0.9300
C33 C34 1.367(5)
C33 H33 0.9300
C34 C35 1.381(5)
C22A H22A 0.9600
C22A H22B 0.9600
C22A H22C 0.9600
C35 H35 0.9300
C12A H12A 0.9600
C12A H12B 0.9600
C12A H12C 0.9600
O1 H1A 0.8532
O1 H1B 0.8547
O2 H2A 0.8539
O2 H2B 0.8485

loop_
_geom_hbond_atom_site_label_D
_geom_hbond_atom_site_label_H
_geom_hbond_atom_site_label_A
_geom_hbond_site_symmetry_A
_geom_hbond_distance_DH
_geom_hbond_distance_HA
_geom_hbond_distance_DA
_geom_hbond_angle_DHA
_geom_hbond_publ_flag
O1 H1B O17 2_755 0.85 2.02 2.852(3) 164 yes
O2 H2A O1 2_666 0.85 2.10 2.918(6) 161 yes
O2 H2B O1 1_456 0.85 1.89 2.711(6) 162 yes
O1 H1A O17 . 0.85 2.19 2.987(3) 155 yes
O1 H1A N27 . 0.85 2.54 3.180(3) 133 yes
N17 H17 O12 . 0.86 1.93 2.625(3) 137 yes
